data_7709448
loop_
_publ_author_name
'Petrus, Rafa\/l'
'Utko, J\'ozef'
'Petrus, Joanna Katarzyna'
'Awashra, Mohammad'
'Lis, Tadeusz'

_publ_section_title
;
 Use of group 13 aryloxides for the synthesis of green chemicals and oxide
 materials
;
_journal_name_full 'Dalton Transactions'
_journal_paper_doi 10.1039/D1DT03777C
_journal_year 2022
_chemical_formula_moiety 'C22 H28 Ga Li O7'
_chemical_formula_sum 'C22 H28 Ga Li O7'
_chemical_formula_weight 481.10
_space_group_crystal_system triclinic
_space_group_IT_number 2
_space_group_name_Hall '-P 1'
_space_group_name_H-M_alt 'P -1'
_atom_sites_solution_hydrogens geom
_atom_sites_solution_primary direct
_audit_creation_method SHELXL-2014/7
_audit_update_record
;
2021-04-09 deposited with the CCDC.	2022-02-09 downloaded from the CCDC.
;
_cell_angle_alpha 88.11(2)
_cell_angle_beta 80.20(2)
_cell_angle_gamma 77.02(3)
_cell_formula_units_Z 8
_cell_length_a 9.966(5)
_cell_length_b 21.841(3)
_cell_length_c 21.886(3)
_cell_measurement_reflns_used 7326
_cell_measurement_temperature 100(2)
_cell_measurement_theta_max 74.031
_cell_measurement_theta_min 6.160
_cell_volume 4574(3)
_computing_cell_refinement 'CrysAlisPro 1.171.41.80a (Rigaku OD, 2020)'
_computing_data_collection 'CrysAlisPro 1.171.41.80a (Rigaku OD, 2020)'
_computing_data_reduction 'CrysAlisPro 1.171.41.80a (Rigaku OD, 2020)'
_computing_molecular_graphics 'DIAMOND  (Brandenburg, 2007)'
_computing_publication_material 'SHELXL-2014/7 (Sheldrick, 2014)'
_computing_structure_refinement 'SHELXL-2014/7 (Sheldrick, 2014)'
_computing_structure_solution 'SHELXL-2014/7 (Sheldrick, 2014)'
_diffrn_ambient_temperature 100(2)
_diffrn_measured_fraction_theta_full 0.759
_diffrn_measured_fraction_theta_max 0.759
_diffrn_measurement_device_type 'SuperNova, Dual, Cu at home/near, Atlas'
_diffrn_measurement_method '\w scans'
_diffrn_radiation_type CuK\a
_diffrn_radiation_wavelength 1.54178
_diffrn_reflns_av_R_equivalents 0.0469
_diffrn_reflns_av_unetI/netI 0.0342
_diffrn_reflns_Laue_measured_fraction_full 0.759
_diffrn_reflns_Laue_measured_fraction_max 0.759
_diffrn_reflns_limit_h_max 11
_diffrn_reflns_limit_h_min -9
_diffrn_reflns_limit_k_max 26
_diffrn_reflns_limit_k_min -20
_diffrn_reflns_limit_l_max 26
_diffrn_reflns_limit_l_min -22
_diffrn_reflns_number 16730
_diffrn_reflns_point_group_measured_fraction_full 0.759
_diffrn_reflns_point_group_measured_fraction_max 0.759
_diffrn_reflns_theta_full 66.995
_diffrn_reflns_theta_max 66.995
_diffrn_reflns_theta_min 2.909
_diffrn_source 'micro-focus sealed X-ray tube'
_exptl_absorpt_coefficient_mu 1.980
_exptl_absorpt_correction_T_max 0.792
_exptl_absorpt_correction_T_min 0.683
_exptl_absorpt_correction_type analytical
_exptl_absorpt_process_details
;
CrysAlisPro 1.171.41.80a (Rigaku Oxford Diffraction, 2020)
Analytical numeric absorption correction using a multifaceted crystal
model based on expressions derived by R.C. Clark & J.S. Reid.
(Clark, R. C. & Reid, J. S. (1995). Acta Cryst. A51, 887-897)
Empirical absorption correction using spherical harmonics,
implemented in SCALE3 ABSPACK scaling algorithm.
;
_exptl_crystal_colour colourless
_exptl_crystal_density_diffrn 1.397
_exptl_crystal_description plate
_exptl_crystal_F_000 2000
_exptl_crystal_size_max 0.270
_exptl_crystal_size_mid 0.240
_exptl_crystal_size_min 0.160
_refine_diff_density_max 1.345
_refine_diff_density_min -0.693
_refine_diff_density_rms 0.141
_refine_ls_extinction_method none
_refine_ls_goodness_of_fit_ref 1.163
_refine_ls_hydrogen_treatment constr
_refine_ls_matrix_type full
_refine_ls_number_parameters 1133
_refine_ls_number_reflns 12376
_refine_ls_number_restraints 0
_refine_ls_restrained_S_all 1.163
_refine_ls_R_factor_all 0.0988
_refine_ls_R_factor_gt 0.0817
_refine_ls_shift/su_max 0.000
_refine_ls_shift/su_mean 0.000
_refine_ls_structure_factor_coef Fsqd
_refine_ls_weighting_details 'w=1/[\s^2^(Fo^2^)+(0.0993P)^2^+40.3597P] where P=(Fo^2^+2Fc^2^)/3'
_refine_ls_weighting_scheme calc
_refine_ls_wR_factor_gt 0.2215
_refine_ls_wR_factor_ref 0.2438
_reflns_Friedel_coverage 0.000
_reflns_number_gt 10144
_reflns_number_total 12376
_reflns_threshold_expression 'I > 2\s(I)'
_cod_data_source_file d1dt03777c2.cif
_cod_data_source_block 4
_cod_database_code 7709448
_shelx_shelxl_version_number 2014/7
_shelx_space_group_comment
;
The symmetry employed for this shelxl refinement is uniquely defined
by the following loop, which should always be used as a source of
symmetry information in preference to the above space-group names.
They are only intended as comments.
;
_shelx_estimated_absorpt_t_min 0.617
_shelx_estimated_absorpt_t_max 0.742
_oxdiff_exptl_absorpt_empirical_full_min 0.670
_oxdiff_exptl_absorpt_empirical_full_max 2.646
_oxdiff_exptl_absorpt_empirical_details
;
Empirical correction (ABSPACK) includes:
- Absorption correction using spherical harmonics
- Frame scaling
;

loop_
_space_group_symop_operation_xyz
'x, y, z'
'-x, -y, -z'

loop_
_atom_site_label
_atom_site_type_symbol
_atom_site_fract_x
_atom_site_fract_y
_atom_site_fract_z
_atom_site_U_iso_or_equiv
_atom_site_adp_type
_atom_site_occupancy
_atom_site_site_symmetry_order
_atom_site_calc_flag
_atom_site_refinement_flags_posn
_atom_site_refinement_flags_adp
_atom_site_refinement_flags_occupancy
_atom_site_disorder_assembly
_atom_site_disorder_group
Li1 Li 0.8879(13) 0.1580(6) -0.0234(6) 0.024(3) Uani 1 1 d . . . . .
Ga1 Ga 0.70008(9) 0.27282(4) 0.04539(4) 0.0208(2) Uani 1 1 d . . . . .
O1 O 0.8818(5) 0.2182(2) 0.0484(2) 0.0226(11) Uani 1 1 d . . . . .
O2 O 1.0966(5) 0.1391(2) -0.0231(2) 0.0253(11) Uani 1 1 d . . . . .
C1 C 0.9751(8) 0.2292(3) 0.0799(3) 0.0219(15) Uani 1 1 d . . . . .
C2 C 0.9371(8) 0.2709(4) 0.1314(3) 0.0239(16) Uani 1 1 d . . . . .
H2 H 0.8421 0.2918 0.1432 0.029 Uiso 1 1 calc R U . . .
C3 C 1.0344(9) 0.2816(4) 0.1644(4) 0.0270(17) Uani 1 1 d . . . . .
H3 H 1.0058 0.3096 0.1989 0.032 Uiso 1 1 calc R U . . .
C4 C 1.1763(8) 0.2520(4) 0.1482(4) 0.0260(16) Uani 1 1 d . . . . .
H4 H 1.2431 0.2590 0.1718 0.031 Uiso 1 1 calc R U . . .
C5 C 1.2166(8) 0.2128(4) 0.0977(4) 0.0247(16) Uani 1 1 d . . . . .
H5 H 1.3125 0.1931 0.0863 0.030 Uiso 1 1 calc R U . . .
C6 C 1.1194(8) 0.2008(3) 0.0622(3) 0.0187(14) Uani 1 1 d . . . . .
C7 C 1.1695(8) 0.1600(4) 0.0067(4) 0.0257(17) Uani 1 1 d . . . . .
O3 O 1.3083(6) 0.1500(3) -0.0100(3) 0.0350(14) Uani 1 1 d . . . . .
C8 C 1.3676(9) 0.1166(5) -0.0675(5) 0.043(2) Uani 1 1 d . . . . .
H8A H 1.3587 0.0728 -0.0628 0.065 Uiso 1 1 calc R U . . .
H8B H 1.4665 0.1178 -0.0782 0.065 Uiso 1 1 calc R U . . .
H8C H 1.3177 0.1364 -0.1005 0.065 Uiso 1 1 calc R U . . .
O4 O 0.7097(6) 0.2235(3) -0.0265(2) 0.0275(12) Uani 1 1 d . . . . .
O5 O 0.8872(6) 0.1449(3) -0.1124(2) 0.0266(12) Uani 1 1 d . . . . .
C9 C 0.6281(8) 0.2374(4) -0.0691(3) 0.0216(15) Uani 1 1 d . . . . .
C10 C 0.4982(9) 0.2817(4) -0.0571(4) 0.0294(17) Uani 1 1 d . . . . .
H10 H 0.4685 0.3012 -0.0175 0.035 Uiso 1 1 calc R U . . .
C11 C 0.4140(9) 0.2970(4) -0.1022(4) 0.0309(18) Uani 1 1 d . . . . .
H11 H 0.3288 0.3276 -0.0933 0.037 Uiso 1 1 calc R U . . .
C12 C 0.4525(9) 0.2686(4) -0.1596(4) 0.0310(18) Uani 1 1 d . . . . .
H12 H 0.3933 0.2788 -0.1899 0.037 Uiso 1 1 calc R U . . .
C13 C 0.5776(8) 0.2251(4) -0.1728(4) 0.0278(17) Uani 1 1 d . . . . .
H13 H 0.6034 0.2053 -0.2124 0.033 Uiso 1 1 calc R U . . .
C14 C 0.6684(8) 0.2092(3) -0.1286(4) 0.0217(15) Uani 1 1 d . . . . .
C15 C 0.8043(8) 0.1662(4) -0.1460(3) 0.0246(16) Uani 1 1 d . . . . .
O6 O 0.8333(6) 0.1536(3) -0.2072(2) 0.0291(12) Uani 1 1 d . . . . .
C16 C 0.9687(9) 0.1145(4) -0.2292(4) 0.0329(19) Uani 1 1 d . . . . .
H16A H 1.0392 0.1282 -0.2101 0.049 Uiso 1 1 calc R U . . .
H16B H 0.9908 0.1180 -0.2744 0.049 Uiso 1 1 calc R U . . .
H16C H 0.9683 0.0707 -0.2181 0.049 Uiso 1 1 calc R U . . .
C17 C 0.5536(8) 0.2543(4) 0.1121(4) 0.0275(17) Uani 1 1 d . . . . .
H17A H 0.4626 0.2801 0.1065 0.041 Uiso 1 1 calc R U . . .
H17B H 0.5744 0.2637 0.1525 0.041 Uiso 1 1 calc R U . . .
H17C H 0.5515 0.2097 0.1103 0.041 Uiso 1 1 calc R U . . .
C18 C 0.7230(9) 0.3582(4) 0.0212(4) 0.0276(17) Uani 1 1 d . . . . .
H18A H 0.7454 0.3605 -0.0241 0.041 Uiso 1 1 calc R U . . .
H18B H 0.7990 0.3677 0.0396 0.041 Uiso 1 1 calc R U . . .
H18C H 0.6361 0.3888 0.0360 0.041 Uiso 1 1 calc R U . . .
O7 O 0.8408(6) 0.0828(3) 0.0170(2) 0.0297(12) Uani 1 1 d . . . . .
C19 C 0.9125(9) 0.0553(4) 0.0671(4) 0.0316(18) Uani 1 1 d . . . . .
H19A H 0.9339 0.0883 0.0912 0.038 Uiso 1 1 calc R U . . .
H19B H 1.0009 0.0255 0.0505 0.038 Uiso 1 1 calc R U . . .
C20 C 0.8133(12) 0.0212(4) 0.1074(4) 0.044(3) Uani 1 1 d . . . . .
H20A H 0.8321 -0.0236 0.0953 0.053 Uiso 1 1 calc R U . . .
H20B H 0.8204 0.0239 0.1518 0.053 Uiso 1 1 calc R U . . .
C21 C 0.6718(10) 0.0562(4) 0.0948(4) 0.035(2) Uani 1 1 d . . . . .
H21A H 0.6026 0.0295 0.1028 0.043 Uiso 1 1 calc R U . . .
H21B H 0.6369 0.0950 0.1203 0.043 Uiso 1 1 calc R U . . .
C22 C 0.7032(9) 0.0713(4) 0.0269(4) 0.0326(19) Uani 1 1 d . . . . .
H22A H 0.6994 0.0355 0.0010 0.039 Uiso 1 1 calc R U . . .
H22B H 0.6350 0.1089 0.0163 0.039 Uiso 1 1 calc R U . . .
Li2 Li -0.0896(14) 0.5223(6) 0.1618(6) 0.026(3) Uani 1 1 d . . . . .
Ga2 Ga -0.00489(9) 0.45820(4) 0.27782(4) 0.0200(2) Uani 1 1 d . . . . .
O8 O 0.0224(6) 0.5301(3) 0.2287(2) 0.0258(12) Uani 1 1 d . . . . .
O9 O -0.0784(6) 0.6127(3) 0.1427(2) 0.0267(12) Uani 1 1 d . . . . .
C23 C 0.0940(8) 0.5720(3) 0.2406(3) 0.0209(15) Uani 1 1 d . . . . .
C24 C 0.1738(9) 0.5623(4) 0.2878(4) 0.0290(17) Uani 1 1 d . . . . .
H24 H 0.1773 0.5253 0.3121 0.035 Uiso 1 1 calc R U . . .
C25 C 0.2483(9) 0.6059(4) 0.2998(4) 0.0339(19) Uani 1 1 d . . . . .
H25 H 0.2997 0.5992 0.3331 0.041 Uiso 1 1 calc R U . . .
C26 C 0.2480(9) 0.6590(4) 0.2634(4) 0.0324(19) Uani 1 1 d . . . . .
H26 H 0.3005 0.6883 0.2713 0.039 Uiso 1 1 calc R U . . .
C27 C 0.1718(9) 0.6692(4) 0.2160(4) 0.0276(17) Uani 1 1 d . . . . .
H27 H 0.1725 0.7056 0.1910 0.033 Uiso 1 1 calc R U . . .
C28 C 0.0925(8) 0.6265(4) 0.2036(3) 0.0225(15) Uani 1 1 d . . . . .
C29 C 0.0061(8) 0.6411(4) 0.1551(3) 0.0241(16) Uani 1 1 d . . . . .
O10 O 0.0268(7) 0.6930(3) 0.1235(3) 0.0378(14) Uani 1 1 d . . . . .
C30 C -0.0516(11) 0.7111(5) 0.0736(5) 0.050(3) Uani 1 1 d . . . . .
H30A H -0.0517 0.6736 0.0502 0.074 Uiso 1 1 calc R U . . .
H30B H -0.0084 0.7401 0.0460 0.074 Uiso 1 1 calc R U . . .
H30C H -0.1478 0.7319 0.0908 0.074 Uiso 1 1 calc R U . . .
O11 O -0.1306(5) 0.4528(2) 0.2216(2) 0.0215(11) Uani 1 1 d . . . . .
O12 O -0.2685(6) 0.5188(3) 0.1348(2) 0.0256(12) Uani 1 1 d . . . . .
C31 C -0.2315(8) 0.4210(3) 0.2312(3) 0.0200(15) Uani 1 1 d . . . . .
C32 C -0.2344(8) 0.3731(4) 0.2752(3) 0.0221(15) Uani 1 1 d . . . . .
H32 H -0.1623 0.3632 0.2996 0.026 Uiso 1 1 calc R U . . .
C33 C -0.3373(8) 0.3403(4) 0.2841(4) 0.0250(16) Uani 1 1 d . . . . .
H33 H -0.3341 0.3075 0.3139 0.030 Uiso 1 1 calc R U . . .
C34 C -0.4456(9) 0.3537(4) 0.2509(4) 0.0280(17) Uani 1 1 d . . . . .
H34 H -0.5174 0.3309 0.2579 0.034 Uiso 1 1 calc R U . . .
C35 C -0.4488(8) 0.4006(4) 0.2074(4) 0.0259(16) Uani 1 1 d . . . . .
H35 H -0.5229 0.4097 0.1841 0.031 Uiso 1 1 calc R U . . .
C36 C -0.3437(8) 0.4356(3) 0.1968(3) 0.0218(15) Uani 1 1 d . . . . .
C37 C -0.3530(8) 0.4873(3) 0.1512(3) 0.0220(15) Uani 1 1 d . . . . .
O13 O -0.4724(6) 0.4971(3) 0.1282(3) 0.0354(14) Uani 1 1 d . . . . .
C38 C -0.4944(12) 0.5490(6) 0.0858(6) 0.058(3) Uani 1 1 d . . . . .
H38A H -0.5095 0.5887 0.1084 0.087 Uiso 1 1 calc R U . . .
H38B H -0.5765 0.5485 0.0669 0.087 Uiso 1 1 calc R U . . .
H38C H -0.4121 0.5452 0.0533 0.087 Uiso 1 1 calc R U . . .
C39 C 0.1639(9) 0.3914(4) 0.2613(4) 0.0291(17) Uani 1 1 d . . . . .
H39A H 0.1988 0.3886 0.2166 0.044 Uiso 1 1 calc R U . . .
H39B H 0.1422 0.3513 0.2760 0.044 Uiso 1 1 calc R U . . .
H39C H 0.2353 0.4008 0.2830 0.044 Uiso 1 1 calc R U . . .
C40 C -0.1088(10) 0.4851(4) 0.3611(4) 0.0338(19) Uani 1 1 d . . . . .
H40A H -0.1211 0.5306 0.3655 0.051 Uiso 1 1 calc R U . . .
H40B H -0.0565 0.4635 0.3926 0.051 Uiso 1 1 calc R U . . .
H40C H -0.2005 0.4744 0.3665 0.051 Uiso 1 1 calc R U . . .
O14 O 0.0482(6) 0.4822(3) 0.0912(3) 0.0295(12) Uani 1 1 d . . . . .
C41 C 0.1964(9) 0.4813(4) 0.0854(4) 0.0328(19) Uani 1 1 d . . . . .
H41A H 0.2179 0.4956 0.1244 0.039 Uiso 1 1 calc R U . . .
H41B H 0.2254 0.5088 0.0512 0.039 Uiso 1 1 calc R U . . .
C42 C 0.2680(9) 0.4148(4) 0.0721(4) 0.0341(19) Uani 1 1 d . . . . .
H42A H 0.2716 0.3901 0.1107 0.041 Uiso 1 1 calc R U . . .
H42B H 0.3642 0.4113 0.0494 0.041 Uiso 1 1 calc R U . . .
C43 C 0.1777(10) 0.3931(5) 0.0324(4) 0.040(2) Uani 1 1 d . . . . .
H43A H 0.1868 0.3470 0.0351 0.048 Uiso 1 1 calc R U . . .
H43B H 0.2014 0.4048 -0.0116 0.048 Uiso 1 1 calc R U . . .
C44 C 0.0323(9) 0.4281(4) 0.0609(4) 0.0331(19) Uani 1 1 d . . . . .
H44A H -0.0262 0.4408 0.0284 0.040 Uiso 1 1 calc R U . . .
H44B H -0.0129 0.4011 0.0911 0.040 Uiso 1 1 calc R U . . .
Li3 Li 0.5703(14) 0.3393(6) 0.5242(6) 0.028(3) Uani 1 1 d . . . . .
Ga3 Ga 0.54422(9) 0.22449(4) 0.45787(4) 0.0211(2) Uani 1 1 d . . . . .
O15 O 0.6769(5) 0.2771(2) 0.4555(2) 0.0225(11) Uani 1 1 d . . . . .
O16 O 0.7542(6) 0.3616(3) 0.5225(2) 0.0263(12) Uani 1 1 d . . . . .
C45 C 0.8066(8) 0.2669(3) 0.4232(3) 0.0212(15) Uani 1 1 d . . . . .
C46 C 0.8483(9) 0.2230(3) 0.3743(3) 0.0237(16) Uani 1 1 d . . . . .
H46 H 0.7844 0.1998 0.3647 0.028 Uiso 1 1 calc R U . . .
C47 C 0.9804(8) 0.2133(4) 0.3401(4) 0.0254(16) Uani 1 1 d . . . . .
H47 H 1.0068 0.1832 0.3074 0.030 Uiso 1 1 calc R U . . .
C48 C 1.0756(8) 0.2466(4) 0.3525(4) 0.0253(16) Uani 1 1 d . . . . .
H48 H 1.1665 0.2398 0.3285 0.030 Uiso 1 1 calc R U . . .
C49 C 1.0366(8) 0.2897(4) 0.4001(3) 0.0221(15) Uani 1 1 d . . . . .
H49 H 1.1015 0.3129 0.4086 0.027 Uiso 1 1 calc R U . . .
C50 C 0.9025(8) 0.3004(3) 0.4369(3) 0.0203(15) Uani 1 1 d . . . . .
C51 C 0.8676(8) 0.3463(4) 0.4888(3) 0.0222(16) Uani 1 1 d . . . . .
O17 O 0.9771(6) 0.3694(3) 0.4954(3) 0.0311(13) Uani 1 1 d . . . . .
C52 C 0.9568(9) 0.4105(5) 0.5472(4) 0.038(2) Uani 1 1 d . . . . .
H52A H 0.8719 0.4434 0.5468 0.057 Uiso 1 1 calc R U . . .
H52B H 1.0373 0.4298 0.5446 0.057 Uiso 1 1 calc R U . . .
H52C H 0.9473 0.3865 0.5857 0.057 Uiso 1 1 calc R U . . .
O18 O 0.4473(6) 0.2783(2) 0.5269(2) 0.0268(12) Uani 1 1 d . . . . .
O19 O 0.4748(6) 0.3592(2) 0.6127(2) 0.0256(11) Uani 1 1 d . . . . .
C53 C 0.3333(8) 0.2707(4) 0.5654(4) 0.0242(16) Uani 1 1 d . . . . .
C54 C 0.2528(9) 0.2301(4) 0.5505(4) 0.0321(18) Uani 1 1 d . . . . .
H54 H 0.2806 0.2074 0.5125 0.039 Uiso 1 1 calc R U . . .
C55 C 0.1337(9) 0.2224(4) 0.5900(4) 0.0353(19) Uani 1 1 d . . . . .
H55 H 0.0810 0.1946 0.5788 0.042 Uiso 1 1 calc R U . . .
C56 C 0.0909(9) 0.2548(5) 0.6456(4) 0.036(2) Uani 1 1 d . . . . .
H56 H 0.0097 0.2492 0.6729 0.043 Uiso 1 1 calc R U . . .
C57 C 0.1674(9) 0.2952(4) 0.6608(4) 0.0313(18) Uani 1 1 d . . . . .
H57 H 0.1372 0.3180 0.6988 0.038 Uiso 1 1 calc R U . . .
C58 C 0.2888(8) 0.3038(4) 0.6220(3) 0.0232(16) Uani 1 1 d . . . . .
C59 C 0.3705(8) 0.3464(3) 0.6419(3) 0.0225(16) Uani 1 1 d . . . . .
O20 O 0.3147(6) 0.3693(3) 0.6986(3) 0.0351(14) Uani 1 1 d . . . . .
C60 C 0.3821(10) 0.4129(5) 0.7225(4) 0.045(2) Uani 1 1 d . . . . .
H60A H 0.4138 0.4397 0.6888 0.067 Uiso 1 1 calc R U . . .
H60B H 0.4625 0.3896 0.7402 0.067 Uiso 1 1 calc R U . . .
H60C H 0.3158 0.4392 0.7547 0.067 Uiso 1 1 calc R U . . .
C61 C 0.4421(8) 0.2407(4) 0.3874(4) 0.0259(16) Uani 1 1 d . . . . .
H61A H 0.3710 0.2156 0.3919 0.039 Uiso 1 1 calc R U . . .
H61B H 0.5076 0.2293 0.3487 0.039 Uiso 1 1 calc R U . . .
H61C H 0.3969 0.2854 0.3866 0.039 Uiso 1 1 calc R U . . .
C62 C 0.6198(9) 0.1398(4) 0.4875(4) 0.0327(18) Uani 1 1 d . . . . .
H62A H 0.7184 0.1356 0.4906 0.049 Uiso 1 1 calc R U . . .
H62B H 0.6114 0.1084 0.4582 0.049 Uiso 1 1 calc R U . . .
H62C H 0.5672 0.1333 0.5284 0.049 Uiso 1 1 calc R U . . .
O21 O 0.4705(6) 0.4142(3) 0.4833(2) 0.0274(12) Uani 1 1 d . . . . .
C63 C 0.3259(9) 0.4221(4) 0.4775(4) 0.0348(19) Uani 1 1 d . . . . .
H63A H 0.2675 0.4582 0.5029 0.042 Uiso 1 1 calc R U . . .
H63B H 0.2919 0.3839 0.4912 0.042 Uiso 1 1 calc R U . . .
C64 C 0.3210(11) 0.4339(4) 0.4099(4) 0.041(2) Uani 1 1 d . . . . .
H64A H 0.2276 0.4576 0.4033 0.049 Uiso 1 1 calc R U . . .
H64B H 0.3456 0.3940 0.3861 0.049 Uiso 1 1 calc R U . . .
C65 C 0.4295(11) 0.4722(4) 0.3922(4) 0.040(2) Uani 1 1 d . . . . .
H65A H 0.3914 0.5170 0.4036 0.048 Uiso 1 1 calc R U . . .
H65B H 0.4668 0.4689 0.3472 0.048 Uiso 1 1 calc R U . . .
C66 C 0.5408(10) 0.4417(4) 0.4304(4) 0.037(2) Uani 1 1 d . . . . .
H66A H 0.6128 0.4091 0.4056 0.045 Uiso 1 1 calc R U . . .
H66B H 0.5867 0.4736 0.4437 0.045 Uiso 1 1 calc R U . . .
Li4 Li 0.1045(12) -0.0271(7) 0.3381(6) 0.026(3) Uani 1 1 d . . . . .
Ga4 Ga 0.22107(9) 0.04139(4) 0.22588(4) 0.0217(2) Uani 1 1 d . . . . .
O22 O 0.2803(6) -0.0280(2) 0.2783(2) 0.0274(12) Uani 1 1 d . . . . .
O23 O 0.1930(6) -0.1155(2) 0.3559(2) 0.0249(11) Uani 1 1 d . . . . .
C67 C 0.4053(8) -0.0647(4) 0.2727(3) 0.0226(15) Uani 1 1 d . . . . .
C68 C 0.5225(8) -0.0485(4) 0.2364(4) 0.0268(17) Uani 1 1 d . . . . .
H68 H 0.5106 -0.0093 0.2155 0.032 Uiso 1 1 calc R U . . .
C69 C 0.6541(9) -0.0871(4) 0.2297(4) 0.0346(19) Uani 1 1 d . . . . .
H69 H 0.7306 -0.0743 0.2046 0.042 Uiso 1 1 calc R U . . .
C70 C 0.6751(9) -0.1449(5) 0.2596(4) 0.036(2) Uani 1 1 d . . . . .
H70 H 0.7653 -0.1720 0.2551 0.044 Uiso 1 1 calc R U . . .
C71 C 0.5633(9) -0.1621(4) 0.2956(4) 0.0293(17) Uani 1 1 d . . . . .
H71 H 0.5781 -0.2013 0.3164 0.035 Uiso 1 1 calc R U . . .
C72 C 0.4267(8) -0.1239(3) 0.3032(3) 0.0211(15) Uani 1 1 d . . . . .
C73 C 0.3102(8) -0.1461(4) 0.3403(3) 0.0221(16) Uani 1 1 d . . . . .
O24 O 0.3494(5) -0.2064(3) 0.3561(3) 0.0264(12) Uani 1 1 d . . . . .
C74 C 0.2421(9) -0.2328(4) 0.3931(4) 0.0333(19) Uani 1 1 d . . . . .
H74A H 0.2256 -0.2170 0.4358 0.050 Uiso 1 1 calc R U . . .
H74B H 0.2723 -0.2787 0.3930 0.050 Uiso 1 1 calc R U . . .
H74C H 0.1556 -0.2206 0.3758 0.050 Uiso 1 1 calc R U . . .
O25 O 0.0395(5) 0.0417(3) 0.2756(2) 0.0240(11) Uani 1 1 d . . . . .
O26 O -0.1025(6) -0.0278(3) 0.3567(2) 0.0257(11) Uani 1 1 d . . . . .
C75 C -0.0822(8) 0.0738(3) 0.2656(3) 0.0201(15) Uani 1 1 d . . . . .
C76 C -0.0940(8) 0.1234(3) 0.2232(3) 0.0211(15) Uani 1 1 d . . . . .
H76 H -0.0115 0.1330 0.2003 0.025 Uiso 1 1 calc R U . . .
C77 C -0.2218(9) 0.1584(4) 0.2137(4) 0.0272(17) Uani 1 1 d . . . . .
H77 H -0.2263 0.1919 0.1848 0.033 Uiso 1 1 calc R U . . .
C78 C -0.3440(9) 0.1451(4) 0.2459(4) 0.0286(17) Uani 1 1 d . . . . .
H78 H -0.4319 0.1697 0.2395 0.034 Uiso 1 1 calc R U . . .
C79 C -0.3375(8) 0.0961(4) 0.2874(4) 0.0248(16) Uani 1 1 d . . . . .
H79 H -0.4214 0.0868 0.3092 0.030 Uiso 1 1 calc R U . . .
C80 C -0.2077(8) 0.0596(4) 0.2979(3) 0.0215(15) Uani 1 1 d . . . . .
C81 C -0.2062(8) 0.0068(3) 0.3420(3) 0.0203(15) Uani 1 1 d . . . . .
O27 O -0.3339(6) -0.0007(3) 0.3646(3) 0.0307(13) Uani 1 1 d . . . . .
C82 C -0.3417(10) -0.0534(4) 0.4052(4) 0.037(2) Uani 1 1 d . . . . .
H82A H -0.3059 -0.0925 0.3814 0.055 Uiso 1 1 calc R U . . .
H82B H -0.4391 -0.0509 0.4243 0.055 Uiso 1 1 calc R U . . .
H82C H -0.2854 -0.0525 0.4377 0.055 Uiso 1 1 calc R U . . .
C83 C 0.2342(9) 0.0122(5) 0.1406(4) 0.0346(19) Uani 1 1 d . . . . .
H83A H 0.3222 -0.0188 0.1288 0.052 Uiso 1 1 calc R U . . .
H83B H 0.2314 0.0480 0.1122 0.052 Uiso 1 1 calc R U . . .
H83C H 0.1556 -0.0071 0.1381 0.052 Uiso 1 1 calc R U . . .
C84 C 0.2914(8) 0.1144(4) 0.2455(4) 0.0264(16) Uani 1 1 d . . . . .
H84A H 0.2847 0.1177 0.2906 0.040 Uiso 1 1 calc R U . . .
H84B H 0.2354 0.1527 0.2301 0.040 Uiso 1 1 calc R U . . .
H84C H 0.3892 0.1092 0.2257 0.040 Uiso 1 1 calc R U . . .
O28 O 0.1180(6) 0.0163(3) 0.4131(3) 0.0295(12) Uani 1 1 d . . . . .
C85 C 0.2490(9) 0.0262(4) 0.4237(4) 0.0325(19) Uani 1 1 d . . . . .
H85A H 0.3204 0.0167 0.3858 0.039 Uiso 1 1 calc R U . . .
H85B H 0.2821 -0.0005 0.4579 0.039 Uiso 1 1 calc R U . . .
C86 C 0.2192(11) 0.0955(4) 0.4408(4) 0.037(2) Uani 1 1 d . . . . .
H86A H 0.2261 0.1221 0.4034 0.045 Uiso 1 1 calc R U . . .
H86B H 0.2839 0.1037 0.4676 0.045 Uiso 1 1 calc R U . . .
C87 C 0.0693(11) 0.1068(4) 0.4756(4) 0.039(2) Uani 1 1 d . . . . .
H87A H 0.0667 0.0936 0.5195 0.047 Uiso 1 1 calc R U . . .
H87B H 0.0212 0.1516 0.4742 0.047 Uiso 1 1 calc R U . . .
C88 C 0.0047(9) 0.0662(4) 0.4407(4) 0.0320(18) Uani 1 1 d . . . . .
H88A H -0.0656 0.0487 0.4692 0.038 Uiso 1 1 calc R U . . .
H88B H -0.0414 0.0908 0.4082 0.038 Uiso 1 1 calc R U . . .

loop_
_atom_site_aniso_label
_atom_site_aniso_U_11
_atom_site_aniso_U_22
_atom_site_aniso_U_33
_atom_site_aniso_U_23
_atom_site_aniso_U_13
_atom_site_aniso_U_12
Li1 0.017(6) 0.025(7) 0.032(7) -0.006(5) -0.008(5) -0.003(6)
Ga1 0.0188(5) 0.0193(5) 0.0249(5) -0.0053(3) -0.0066(4) -0.0024(4)
O1 0.019(3) 0.021(3) 0.029(3) -0.006(2) -0.008(2) -0.005(2)
O2 0.020(3) 0.024(3) 0.034(3) -0.007(2) -0.009(2) -0.005(2)
C1 0.027(4) 0.014(3) 0.025(4) 0.003(3) -0.007(3) -0.003(3)
C2 0.025(4) 0.023(4) 0.025(4) -0.003(3) -0.007(3) -0.006(3)
C3 0.028(4) 0.027(4) 0.030(4) -0.003(3) -0.009(3) -0.012(4)
C4 0.021(4) 0.033(4) 0.028(4) -0.006(3) -0.009(3) -0.008(4)
C5 0.015(3) 0.029(4) 0.033(4) -0.001(3) -0.008(3) -0.007(3)
C6 0.019(4) 0.014(3) 0.027(4) 0.000(3) -0.007(3) -0.008(3)
C7 0.025(4) 0.023(4) 0.026(4) 0.000(3) 0.001(3) -0.004(4)
O3 0.027(3) 0.043(4) 0.036(3) -0.021(3) 0.002(2) -0.011(3)
C8 0.021(4) 0.059(6) 0.046(5) -0.026(5) 0.009(4) -0.008(5)
O4 0.029(3) 0.027(3) 0.025(3) -0.007(2) -0.008(2) 0.002(3)
O5 0.028(3) 0.023(3) 0.026(3) -0.003(2) -0.005(2) 0.001(3)
C9 0.014(3) 0.027(4) 0.025(4) -0.003(3) -0.005(3) -0.004(3)
C10 0.024(4) 0.029(4) 0.033(4) -0.011(3) -0.006(3) 0.002(4)
C11 0.024(4) 0.032(4) 0.039(5) -0.007(4) -0.012(3) -0.004(4)
C12 0.024(4) 0.041(5) 0.031(4) -0.006(4) -0.008(3) -0.007(4)
C13 0.026(4) 0.037(5) 0.027(4) -0.010(3) -0.008(3) -0.015(4)
C14 0.019(4) 0.019(4) 0.030(4) -0.006(3) -0.005(3) -0.010(3)
C15 0.025(4) 0.029(4) 0.025(4) -0.002(3) -0.003(3) -0.018(4)
O6 0.023(3) 0.040(3) 0.025(3) -0.011(2) -0.002(2) -0.007(3)
C16 0.026(4) 0.037(5) 0.032(4) -0.010(4) 0.002(3) -0.003(4)
C17 0.014(3) 0.033(4) 0.038(4) -0.001(3) -0.007(3) -0.009(4)
C18 0.024(4) 0.019(4) 0.041(5) 0.002(3) -0.012(3) -0.004(3)
O7 0.038(3) 0.030(3) 0.028(3) 0.004(2) -0.013(2) -0.017(3)
C19 0.038(5) 0.029(4) 0.032(4) -0.001(3) -0.015(4) -0.009(4)
C20 0.085(8) 0.029(5) 0.026(4) 0.001(3) -0.016(5) -0.024(5)
C21 0.036(5) 0.035(5) 0.036(5) -0.010(4) 0.001(4) -0.014(4)
C22 0.031(5) 0.031(4) 0.040(5) -0.007(4) -0.011(4) -0.011(4)
Li2 0.022(6) 0.032(7) 0.027(7) -0.007(5) -0.005(5) -0.006(6)
Ga2 0.0200(5) 0.0207(5) 0.0223(5) 0.0001(3) -0.0074(3) -0.0080(4)
O8 0.027(3) 0.026(3) 0.029(3) 0.000(2) -0.008(2) -0.015(3)
O9 0.026(3) 0.027(3) 0.029(3) 0.001(2) -0.006(2) -0.007(3)
C23 0.019(4) 0.021(4) 0.023(4) -0.003(3) 0.001(3) -0.006(3)
C24 0.032(4) 0.030(4) 0.025(4) 0.006(3) -0.005(3) -0.008(4)
C25 0.031(4) 0.047(5) 0.028(4) 0.000(4) -0.006(3) -0.016(4)
C26 0.025(4) 0.041(5) 0.035(5) -0.003(4) -0.007(3) -0.016(4)
C27 0.030(4) 0.024(4) 0.031(4) -0.001(3) -0.004(3) -0.011(4)
C28 0.019(4) 0.023(4) 0.026(4) -0.006(3) -0.002(3) -0.006(3)
C29 0.020(4) 0.022(4) 0.027(4) -0.004(3) 0.005(3) -0.005(4)
O10 0.040(3) 0.037(3) 0.043(3) 0.016(3) -0.014(3) -0.018(3)
C30 0.045(6) 0.052(6) 0.055(6) 0.028(5) -0.018(5) -0.013(5)
O11 0.023(3) 0.023(3) 0.023(3) -0.003(2) -0.006(2) -0.014(2)
O12 0.025(3) 0.029(3) 0.026(3) 0.004(2) -0.009(2) -0.009(3)
C31 0.018(4) 0.022(4) 0.020(4) -0.008(3) -0.001(3) -0.005(3)
C32 0.018(4) 0.026(4) 0.024(4) 0.001(3) -0.010(3) -0.004(3)
C33 0.023(4) 0.021(4) 0.031(4) 0.002(3) -0.009(3) -0.003(3)
C34 0.031(4) 0.023(4) 0.034(4) 0.003(3) -0.009(3) -0.012(4)
C35 0.027(4) 0.021(4) 0.032(4) -0.007(3) -0.011(3) -0.003(3)
C36 0.027(4) 0.014(3) 0.023(4) -0.003(3) -0.004(3) 0.000(3)
C37 0.022(4) 0.022(4) 0.023(4) -0.004(3) -0.008(3) -0.005(3)
O13 0.026(3) 0.037(3) 0.051(4) 0.020(3) -0.024(3) -0.014(3)
C38 0.047(6) 0.064(7) 0.077(8) 0.039(6) -0.039(6) -0.027(6)
C39 0.026(4) 0.028(4) 0.034(4) 0.001(3) -0.009(3) -0.004(4)
C40 0.039(5) 0.044(5) 0.024(4) -0.006(3) -0.004(4) -0.021(4)
O14 0.024(3) 0.028(3) 0.037(3) -0.015(2) 0.000(2) -0.008(3)
C41 0.027(4) 0.037(5) 0.033(4) -0.007(4) 0.005(3) -0.011(4)
C42 0.033(5) 0.037(5) 0.030(4) -0.002(4) -0.002(4) -0.004(4)
C43 0.046(5) 0.036(5) 0.036(5) -0.009(4) -0.003(4) -0.009(5)
C44 0.033(5) 0.033(5) 0.035(5) -0.006(4) -0.006(4) -0.012(4)
Li3 0.025(7) 0.026(7) 0.032(7) -0.006(5) 0.000(5) -0.005(6)
Ga3 0.0202(5) 0.0189(5) 0.0257(5) -0.0063(3) -0.0036(4) -0.0068(4)
O15 0.016(2) 0.022(3) 0.033(3) -0.008(2) -0.003(2) -0.009(2)
O16 0.025(3) 0.028(3) 0.028(3) -0.009(2) -0.004(2) -0.009(2)
C45 0.024(4) 0.014(3) 0.025(4) 0.002(3) -0.008(3) 0.000(3)
C46 0.035(4) 0.021(4) 0.021(4) -0.003(3) -0.009(3) -0.013(3)
C47 0.022(4) 0.026(4) 0.029(4) -0.007(3) -0.005(3) -0.004(4)
C48 0.015(4) 0.028(4) 0.032(4) -0.007(3) -0.002(3) -0.003(3)
C49 0.013(3) 0.025(4) 0.032(4) -0.003(3) -0.007(3) -0.010(3)
C50 0.020(4) 0.019(4) 0.024(4) -0.002(3) -0.007(3) -0.006(3)
C51 0.023(4) 0.022(4) 0.024(4) 0.001(3) -0.009(3) -0.007(3)
O17 0.024(3) 0.038(3) 0.036(3) -0.016(2) -0.004(2) -0.015(3)
C52 0.027(4) 0.051(6) 0.040(5) -0.023(4) 0.001(4) -0.017(4)
O18 0.032(3) 0.025(3) 0.026(3) -0.010(2) -0.001(2) -0.012(3)
O19 0.026(3) 0.024(3) 0.026(3) -0.008(2) -0.001(2) -0.004(2)
C53 0.018(4) 0.024(4) 0.028(4) -0.005(3) -0.004(3) 0.001(3)
C54 0.029(4) 0.036(5) 0.032(4) -0.016(3) -0.002(3) -0.008(4)
C55 0.022(4) 0.035(5) 0.050(5) -0.010(4) -0.005(4) -0.009(4)
C56 0.016(4) 0.049(5) 0.041(5) -0.009(4) -0.001(3) -0.005(4)
C57 0.030(4) 0.031(4) 0.028(4) -0.005(3) -0.004(3) 0.003(4)
C58 0.020(4) 0.026(4) 0.022(4) -0.001(3) -0.005(3) 0.000(3)
C59 0.024(4) 0.018(4) 0.021(4) -0.005(3) -0.007(3) 0.009(3)
O20 0.026(3) 0.044(4) 0.034(3) -0.016(3) 0.003(2) -0.008(3)
C60 0.037(5) 0.058(6) 0.037(5) -0.029(4) 0.001(4) -0.008(5)
C61 0.022(4) 0.032(4) 0.031(4) -0.009(3) -0.014(3) -0.012(4)
C62 0.028(4) 0.024(4) 0.049(5) -0.001(4) -0.009(4) -0.010(4)
O21 0.025(3) 0.028(3) 0.028(3) 0.002(2) -0.001(2) -0.006(3)
C63 0.033(5) 0.032(5) 0.039(5) 0.003(4) -0.009(4) -0.005(4)
C64 0.047(5) 0.028(5) 0.045(5) -0.007(4) -0.023(4) 0.006(4)
C65 0.053(6) 0.027(4) 0.032(4) -0.002(3) 0.000(4) 0.002(4)
C66 0.044(5) 0.032(5) 0.033(4) -0.010(3) 0.008(4) -0.011(4)
Li4 0.010(6) 0.036(7) 0.031(7) -0.007(5) -0.001(5) -0.004(6)
Ga4 0.0199(5) 0.0213(5) 0.0235(5) -0.0010(3) -0.0033(4) -0.0037(4)
O22 0.026(3) 0.019(3) 0.031(3) 0.005(2) 0.000(2) 0.004(2)
O23 0.024(3) 0.025(3) 0.024(3) -0.003(2) -0.005(2) -0.001(3)
C67 0.018(4) 0.029(4) 0.023(4) -0.005(3) -0.006(3) -0.008(3)
C68 0.022(4) 0.025(4) 0.032(4) 0.003(3) -0.009(3) -0.001(4)
C69 0.029(4) 0.046(5) 0.032(4) 0.003(4) -0.005(4) -0.016(4)
C70 0.026(4) 0.041(5) 0.040(5) 0.003(4) -0.006(4) -0.002(4)
C71 0.027(4) 0.025(4) 0.034(4) 0.004(3) -0.009(3) -0.001(4)
C72 0.019(4) 0.024(4) 0.023(4) -0.005(3) -0.010(3) -0.003(3)
C73 0.027(4) 0.027(4) 0.017(3) -0.001(3) -0.010(3) -0.010(4)
O24 0.018(3) 0.026(3) 0.035(3) 0.002(2) -0.005(2) -0.002(2)
C74 0.037(5) 0.032(5) 0.035(4) 0.003(3) -0.008(4) -0.015(4)
O25 0.011(2) 0.028(3) 0.032(3) 0.002(2) -0.003(2) -0.004(2)
O26 0.022(3) 0.025(3) 0.029(3) -0.001(2) -0.004(2) -0.003(2)
C75 0.019(4) 0.019(4) 0.023(4) -0.007(3) -0.006(3) -0.002(3)
C76 0.018(4) 0.023(4) 0.023(4) -0.004(3) -0.001(3) -0.008(3)
C77 0.034(4) 0.024(4) 0.024(4) 0.000(3) -0.007(3) -0.007(4)
C78 0.025(4) 0.031(4) 0.031(4) -0.005(3) -0.007(3) -0.008(4)
C79 0.015(4) 0.028(4) 0.031(4) 0.002(3) -0.002(3) -0.006(3)
C80 0.022(4) 0.028(4) 0.019(3) -0.004(3) -0.007(3) -0.011(3)
C81 0.020(4) 0.023(4) 0.021(4) -0.009(3) -0.003(3) -0.010(3)
O27 0.026(3) 0.034(3) 0.035(3) 0.010(2) -0.006(2) -0.015(3)
C82 0.036(5) 0.037(5) 0.042(5) 0.016(4) -0.010(4) -0.018(4)
C83 0.031(4) 0.042(5) 0.029(4) -0.006(4) 0.001(3) -0.008(4)
C84 0.023(4) 0.026(4) 0.035(4) -0.002(3) -0.007(3) -0.012(4)
O28 0.029(3) 0.023(3) 0.033(3) -0.011(2) -0.004(2) 0.002(3)
C85 0.031(4) 0.039(5) 0.035(4) -0.006(4) -0.016(4) -0.014(4)
C86 0.054(6) 0.032(5) 0.034(5) 0.000(4) -0.020(4) -0.020(5)
C87 0.054(6) 0.027(4) 0.035(5) -0.010(4) -0.019(4) 0.003(4)
C88 0.032(4) 0.022(4) 0.035(4) -0.005(3) -0.005(4) 0.009(4)

loop_
_atom_type_symbol
_atom_type_description
_atom_type_scat_dispersion_real
_atom_type_scat_dispersion_imag
_atom_type_scat_source
C C 0.0181 0.0091 'International Tables Vol C Tables 4.2.6.8 and 6.1.1.4'
H H 0.0000 0.0000 'International Tables Vol C Tables 4.2.6.8 and 6.1.1.4'
Li Li 0.0008 0.0003 'International Tables Vol C Tables 4.2.6.8 and 6.1.1.4'
O O 0.0492 0.0322 'International Tables Vol C Tables 4.2.6.8 and 6.1.1.4'
Ga Ga -1.2846 0.7763 'International Tables Vol C Tables 4.2.6.8 and 6.1.1.4'

loop_
_geom_angle_atom_site_label_1
_geom_angle_atom_site_label_2
_geom_angle_atom_site_label_3
_geom_angle
_geom_angle_site_symmetry_1
_geom_angle_site_symmetry_3
_geom_angle_publ_flag
O7 Li1 O5 104.5(6) . . ?
O7 Li1 O4 109.0(6) . . ?
O5 Li1 O4 85.1(5) . . ?
O7 Li1 O2 100.5(6) . . ?
O5 Li1 O2 100.1(6) . . ?
O4 Li1 O2 147.8(7) . . ?
O7 Li1 O1 104.9(6) . . ?
O5 Li1 O1 149.2(7) . . ?
O4 Li1 O1 77.1(5) . . ?
O2 Li1 O1 83.2(5) . . ?
O4 Ga1 O1 82.8(2) . . ?
O4 Ga1 C18 110.4(3) . . ?
O1 Ga1 C18 109.5(3) . . ?
O4 Ga1 C17 109.6(3) . . ?
O1 Ga1 C17 112.3(3) . . ?
C18 Ga1 C17 124.4(4) . . ?
O4 Ga1 Li1 40.8(3) . . ?
O1 Ga1 Li1 42.3(3) . . ?
C18 Ga1 Li1 120.8(4) . . ?
C17 Ga1 Li1 114.8(3) . . ?
C1 O1 Ga1 125.8(5) . . ?
C1 O1 Li1 134.3(6) . . ?
Ga1 O1 Li1 98.6(4) . . ?
C7 O2 Li1 133.2(6) . . ?
O1 C1 C2 121.5(7) . . ?
O1 C1 C6 120.9(7) . . ?
C2 C1 C6 117.5(7) . . ?
C3 C2 C1 121.4(7) . . ?
C3 C2 H2 119.3 . . ?
C1 C2 H2 119.3 . . ?
C2 C3 C4 121.0(8) . . ?
C2 C3 H3 119.5 . . ?
C4 C3 H3 119.5 . . ?
C5 C4 C3 118.9(7) . . ?
C5 C4 H4 120.6 . . ?
C3 C4 H4 120.6 . . ?
C4 C5 C6 121.8(7) . . ?
C4 C5 H5 119.1 . . ?
C6 C5 H5 119.1 . . ?
C5 C6 C1 119.3(7) . . ?
C5 C6 C7 119.4(7) . . ?
C1 C6 C7 121.2(7) . . ?
O2 C7 O3 122.2(7) . . ?
O2 C7 C6 126.1(7) . . ?
O3 C7 C6 111.7(7) . . ?
C7 O3 C8 116.6(6) . . ?
O3 C8 H8A 109.5 . . ?
O3 C8 H8B 109.5 . . ?
H8A C8 H8B 109.5 . . ?
O3 C8 H8C 109.5 . . ?
H8A C8 H8C 109.5 . . ?
H8B C8 H8C 109.5 . . ?
C9 O4 Ga1 125.9(5) . . ?
C9 O4 Li1 132.4(6) . . ?
Ga1 O4 Li1 101.0(4) . . ?
C15 O5 Li1 132.5(6) . . ?
O4 C9 C14 121.0(7) . . ?
O4 C9 C10 121.3(7) . . ?
C14 C9 C10 117.7(7) . . ?
C11 C10 C9 121.3(8) . . ?
C11 C10 H10 119.4 . . ?
C9 C10 H10 119.4 . . ?
C12 C11 C10 120.8(8) . . ?
C12 C11 H11 119.6 . . ?
C10 C11 H11 119.6 . . ?
C11 C12 C13 119.5(8) . . ?
C11 C12 H12 120.2 . . ?
C13 C12 H12 120.2 . . ?
C12 C13 C14 121.5(7) . . ?
C12 C13 H13 119.3 . . ?
C14 C13 H13 119.3 . . ?
C9 C14 C13 119.2(7) . . ?
C9 C14 C15 121.1(7) . . ?
C13 C14 C15 119.7(7) . . ?
O5 C15 O6 121.1(7) . . ?
O5 C15 C14 127.0(7) . . ?
O6 C15 C14 111.8(7) . . ?
C15 O6 C16 115.7(6) . . ?
O6 C16 H16A 109.5 . . ?
O6 C16 H16B 109.5 . . ?
H16A C16 H16B 109.5 . . ?
O6 C16 H16C 109.5 . . ?
H16A C16 H16C 109.5 . . ?
H16B C16 H16C 109.5 . . ?
Ga1 C17 H17A 109.5 . . ?
Ga1 C17 H17B 109.5 . . ?
H17A C17 H17B 109.5 . . ?
Ga1 C17 H17C 109.5 . . ?
H17A C17 H17C 109.5 . . ?
H17B C17 H17C 109.5 . . ?
Ga1 C18 H18A 109.5 . . ?
Ga1 C18 H18B 109.5 . . ?
H18A C18 H18B 109.5 . . ?
Ga1 C18 H18C 109.5 . . ?
H18A C18 H18C 109.5 . . ?
H18B C18 H18C 109.5 . . ?
C22 O7 C19 109.5(6) . . ?
C22 O7 Li1 123.4(6) . . ?
C19 O7 Li1 118.8(6) . . ?
O7 C19 C20 105.9(7) . . ?
O7 C19 H19A 110.6 . . ?
C20 C19 H19A 110.6 . . ?
O7 C19 H19B 110.6 . . ?
C20 C19 H19B 110.6 . . ?
H19A C19 H19B 108.7 . . ?
C21 C20 C19 102.9(7) . . ?
C21 C20 H20A 111.2 . . ?
C19 C20 H20A 111.2 . . ?
C21 C20 H20B 111.2 . . ?
C19 C20 H20B 111.2 . . ?
H20A C20 H20B 109.1 . . ?
C22 C21 C20 102.0(7) . . ?
C22 C21 H21A 111.4 . . ?
C20 C21 H21A 111.4 . . ?
C22 C21 H21B 111.4 . . ?
C20 C21 H21B 111.4 . . ?
H21A C21 H21B 109.2 . . ?
O7 C22 C21 105.5(6) . . ?
O7 C22 H22A 110.6 . . ?
C21 C22 H22A 110.6 . . ?
O7 C22 H22B 110.6 . . ?
C21 C22 H22B 110.6 . . ?
H22A C22 H22B 108.8 . . ?
O14 Li2 O12 101.6(6) . . ?
O14 Li2 O8 105.3(6) . . ?
O12 Li2 O8 151.2(8) . . ?
O14 Li2 O9 98.1(6) . . ?
O12 Li2 O9 101.7(6) . . ?
O8 Li2 O9 84.6(5) . . ?
O14 Li2 O11 107.2(7) . . ?
O12 Li2 O11 84.9(5) . . ?
O8 Li2 O11 77.5(5) . . ?
O9 Li2 O11 152.0(7) . . ?
O8 Ga2 O11 82.8(2) . . ?
O8 Ga2 C39 109.2(3) . . ?
O11 Ga2 C39 110.9(3) . . ?
O8 Ga2 C40 110.1(3) . . ?
O11 Ga2 C40 110.9(3) . . ?
C39 Ga2 C40 124.9(4) . . ?
C23 O8 Ga2 126.3(5) . . ?
C23 O8 Li2 133.7(6) . . ?
Ga2 O8 Li2 99.9(4) . . ?
C29 O9 Li2 128.7(6) . . ?
O8 C23 C24 121.3(7) . . ?
O8 C23 C28 119.8(7) . . ?
C24 C23 C28 118.9(7) . . ?
C25 C24 C23 121.0(7) . . ?
C25 C24 H24 119.5 . . ?
C23 C24 H24 119.5 . . ?
C26 C25 C24 120.3(8) . . ?
C26 C25 H25 119.9 . . ?
C24 C25 H25 119.9 . . ?
C27 C26 C25 119.9(8) . . ?
C27 C26 H26 120.0 . . ?
C25 C26 H26 120.0 . . ?
C26 C27 C28 121.0(7) . . ?
C26 C27 H27 119.5 . . ?
C28 C27 H27 119.5 . . ?
C27 C28 C23 118.9(7) . . ?
C27 C28 C29 119.3(7) . . ?
C23 C28 C29 121.8(7) . . ?
O9 C29 O10 120.7(7) . . ?
O9 C29 C28 127.5(7) . . ?
O10 C29 C28 111.8(7) . . ?
C29 O10 C30 116.4(7) . . ?
O10 C30 H30A 109.5 . . ?
O10 C30 H30B 109.5 . . ?
H30A C30 H30B 109.5 . . ?
O10 C30 H30C 109.5 . . ?
H30A C30 H30C 109.5 . . ?
H30B C30 H30C 109.5 . . ?
C31 O11 Ga2 125.8(4) . . ?
C31 O11 Li2 133.6(6) . . ?
Ga2 O11 Li2 99.1(4) . . ?
C37 O12 Li2 132.5(6) . . ?
O11 C31 C32 122.6(6) . . ?
O11 C31 C36 120.3(6) . . ?
C32 C31 C36 117.1(6) . . ?
C33 C32 C31 122.2(7) . . ?
C33 C32 H32 118.9 . . ?
C31 C32 H32 118.9 . . ?
C32 C33 C34 121.1(7) . . ?
C32 C33 H33 119.4 . . ?
C34 C33 H33 119.4 . . ?
C35 C34 C33 119.2(7) . . ?
C35 C34 H34 120.4 . . ?
C33 C34 H34 120.4 . . ?
C34 C35 C36 121.1(7) . . ?
C34 C35 H35 119.4 . . ?
C36 C35 H35 119.4 . . ?
C35 C36 C31 119.2(6) . . ?
C35 C36 C37 119.7(7) . . ?
C31 C36 C37 121.0(7) . . ?
O12 C37 O13 120.9(7) . . ?
O12 C37 C36 127.4(7) . . ?
O13 C37 C36 111.7(6) . . ?
C37 O13 C38 115.7(6) . . ?
O13 C38 H38A 109.5 . . ?
O13 C38 H38B 109.5 . . ?
H38A C38 H38B 109.5 . . ?
O13 C38 H38C 109.5 . . ?
H38A C38 H38C 109.5 . . ?
H38B C38 H38C 109.5 . . ?
Ga2 C39 H39A 109.5 . . ?
Ga2 C39 H39B 109.5 . . ?
H39A C39 H39B 109.5 . . ?
Ga2 C39 H39C 109.5 . . ?
H39A C39 H39C 109.5 . . ?
H39B C39 H39C 109.5 . . ?
Ga2 C40 H40A 109.5 . . ?
Ga2 C40 H40B 109.5 . . ?
H40A C40 H40B 109.5 . . ?
Ga2 C40 H40C 109.5 . . ?
H40A C40 H40C 109.5 . . ?
H40B C40 H40C 109.5 . . ?
C44 O14 C41 109.0(6) . . ?
C44 O14 Li2 121.8(6) . . ?
C41 O14 Li2 122.3(6) . . ?
O14 C41 C42 104.8(7) . . ?
O14 C41 H41A 110.8 . . ?
C42 C41 H41A 110.8 . . ?
O14 C41 H41B 110.8 . . ?
C42 C41 H41B 110.8 . . ?
H41A C41 H41B 108.9 . . ?
C41 C42 C43 103.0(7) . . ?
C41 C42 H42A 111.2 . . ?
C43 C42 H42A 111.2 . . ?
C41 C42 H42B 111.2 . . ?
C43 C42 H42B 111.2 . . ?
H42A C42 H42B 109.1 . . ?
C42 C43 C44 102.2(7) . . ?
C42 C43 H43A 111.3 . . ?
C44 C43 H43A 111.3 . . ?
C42 C43 H43B 111.3 . . ?
C44 C43 H43B 111.3 . . ?
H43A C43 H43B 109.2 . . ?
O14 C44 C43 106.8(7) . . ?
O14 C44 H44A 110.4 . . ?
C43 C44 H44A 110.4 . . ?
O14 C44 H44B 110.4 . . ?
C43 C44 H44B 110.4 . . ?
H44A C44 H44B 108.6 . . ?
O21 Li3 O16 100.4(6) . . ?
O21 Li3 O18 103.8(7) . . ?
O16 Li3 O18 153.2(8) . . ?
O21 Li3 O19 98.8(6) . . ?
O16 Li3 O19 102.7(6) . . ?
O18 Li3 O19 84.7(5) . . ?
O21 Li3 O15 107.0(6) . . ?
O16 Li3 O15 84.4(5) . . ?
O18 Li3 O15 77.8(5) . . ?
O19 Li3 O15 151.6(7) . . ?
O18 Ga3 O15 82.3(2) . . ?
O18 Ga3 C62 110.1(3) . . ?
O15 Ga3 C62 110.8(3) . . ?
O18 Ga3 C61 110.5(3) . . ?
O15 Ga3 C61 111.8(3) . . ?
C62 Ga3 C61 123.7(4) . . ?
C45 O15 Ga3 127.1(5) . . ?
C45 O15 Li3 133.3(6) . . ?
Ga3 O15 Li3 98.9(4) . . ?
C51 O16 Li3 133.3(6) . . ?
O15 C45 C50 120.7(7) . . ?
O15 C45 C46 120.4(7) . . ?
C50 C45 C46 118.8(7) . . ?
C47 C46 C45 120.7(7) . . ?
C47 C46 H46 119.7 . . ?
C45 C46 H46 119.7 . . ?
C46 C47 C48 121.1(7) . . ?
C46 C47 H47 119.5 . . ?
C48 C47 H47 119.5 . . ?
C49 C48 C47 119.0(7) . . ?
C49 C48 H48 120.5 . . ?
C47 C48 H48 120.5 . . ?
C48 C49 C50 121.6(7) . . ?
C48 C49 H49 119.2 . . ?
C50 C49 H49 119.2 . . ?
C45 C50 C49 118.8(7) . . ?
C45 C50 C51 122.0(7) . . ?
C49 C50 C51 119.2(7) . . ?
O16 C51 O17 122.6(7) . . ?
O16 C51 C50 125.8(7) . . ?
O17 C51 C50 111.5(6) . . ?
C51 O17 C52 115.7(6) . . ?
O17 C52 H52A 109.5 . . ?
O17 C52 H52B 109.5 . . ?
H52A C52 H52B 109.5 . . ?
O17 C52 H52C 109.5 . . ?
H52A C52 H52C 109.5 . . ?
H52B C52 H52C 109.5 . . ?
C53 O18 Ga3 125.9(5) . . ?
C53 O18 Li3 133.3(6) . . ?
Ga3 O18 Li3 100.7(4) . . ?
C59 O19 Li3 131.3(6) . . ?
O18 C53 C54 121.0(7) . . ?
O18 C53 C58 121.1(7) . . ?
C54 C53 C58 117.8(7) . . ?
C55 C54 C53 121.3(8) . . ?
C55 C54 H54 119.3 . . ?
C53 C54 H54 119.3 . . ?
C56 C55 C54 120.5(8) . . ?
C56 C55 H55 119.7 . . ?
C54 C55 H55 119.7 . . ?
C57 C56 C55 119.1(8) . . ?
C57 C56 H56 120.5 . . ?
C55 C56 H56 120.5 . . ?
C56 C57 C58 121.8(8) . . ?
C56 C57 H57 119.1 . . ?
C58 C57 H57 119.1 . . ?
C57 C58 C53 119.4(7) . . ?
C57 C58 C59 119.5(7) . . ?
C53 C58 C59 121.0(7) . . ?
O19 C59 O20 122.7(7) . . ?
O19 C59 C58 126.5(7) . . ?
O20 C59 C58 110.8(7) . . ?
C59 O20 C60 116.2(7) . . ?
O20 C60 H60A 109.5 . . ?
O20 C60 H60B 109.5 . . ?
H60A C60 H60B 109.5 . . ?
O20 C60 H60C 109.5 . . ?
H60A C60 H60C 109.5 . . ?
H60B C60 H60C 109.5 . . ?
Ga3 C61 H61A 109.5 . . ?
Ga3 C61 H61B 109.5 . . ?
H61A C61 H61B 109.5 . . ?
Ga3 C61 H61C 109.5 . . ?
H61A C61 H61C 109.5 . . ?
H61B C61 H61C 109.5 . . ?
Ga3 C62 H62A 109.5 . . ?
Ga3 C62 H62B 109.5 . . ?
H62A C62 H62B 109.5 . . ?
Ga3 C62 H62C 109.5 . . ?
H62A C62 H62C 109.5 . . ?
H62B C62 H62C 109.5 . . ?
C66 O21 C63 108.8(6) . . ?
C66 O21 Li3 120.7(6) . . ?
C63 O21 Li3 121.4(6) . . ?
O21 C63 C64 105.3(7) . . ?
O21 C63 H63A 110.7 . . ?
C64 C63 H63A 110.7 . . ?
O21 C63 H63B 110.7 . . ?
C64 C63 H63B 110.7 . . ?
H63A C63 H63B 108.8 . . ?
C63 C64 C65 102.1(7) . . ?
C63 C64 H64A 111.3 . . ?
C65 C64 H64A 111.3 . . ?
C63 C64 H64B 111.3 . . ?
C65 C64 H64B 111.3 . . ?
H64A C64 H64B 109.2 . . ?
C64 C65 C66 102.1(7) . . ?
C64 C65 H65A 111.4 . . ?
C66 C65 H65A 111.4 . . ?
C64 C65 H65B 111.4 . . ?
C66 C65 H65B 111.4 . . ?
H65A C65 H65B 109.2 . . ?
O21 C66 C65 106.5(7) . . ?
O21 C66 H66A 110.4 . . ?
C65 C66 H66A 110.4 . . ?
O21 C66 H66B 110.4 . . ?
C65 C66 H66B 110.4 . . ?
H66A C66 H66B 108.6 . . ?
O28 Li4 O23 101.5(6) . . ?
O28 Li4 O22 106.9(6) . . ?
O23 Li4 O22 85.5(5) . . ?
O28 Li4 O26 98.9(6) . . ?
O23 Li4 O26 101.9(6) . . ?
O22 Li4 O26 151.2(7) . . ?
O28 Li4 O25 106.9(7) . . ?
O23 Li4 O25 150.1(8) . . ?
O22 Li4 O25 77.6(5) . . ?
O26 Li4 O25 82.9(5) . . ?
O28 Li4 Ga4 108.6(6) . . ?
O23 Li4 Ga4 121.4(5) . . ?
O22 Li4 Ga4 38.4(3) . . ?
O26 Li4 Ga4 120.7(6) . . ?
O25 Li4 Ga4 39.5(3) . . ?
O22 Ga4 O25 82.4(2) . . ?
O22 Ga4 C83 110.5(3) . . ?
O25 Ga4 C83 112.1(3) . . ?
O22 Ga4 C84 110.4(3) . . ?
O25 Ga4 C84 111.2(3) . . ?
C83 Ga4 C84 122.9(4) . . ?
C67 O22 Ga4 126.3(5) . . ?
C67 O22 Li4 132.3(6) . . ?
Ga4 O22 Li4 101.4(5) . . ?
C73 O23 Li4 131.3(6) . . ?
O22 C67 C68 122.3(7) . . ?
O22 C67 C72 120.4(7) . . ?
C68 C67 C72 117.2(7) . . ?
C69 C68 C67 122.7(7) . . ?
C69 C68 H68 118.6 . . ?
C67 C68 H68 118.6 . . ?
C68 C69 C70 120.0(8) . . ?
C68 C69 H69 120.0 . . ?
C70 C69 H69 120.0 . . ?
C71 C70 C69 118.8(8) . . ?
C71 C70 H70 120.6 . . ?
C69 C70 H70 120.6 . . ?
C70 C71 C72 122.7(8) . . ?
C70 C71 H71 118.7 . . ?
C72 C71 H71 118.7 . . ?
C71 C72 C67 118.5(7) . . ?
C71 C72 C73 120.1(7) . . ?
C67 C72 C73 121.3(7) . . ?
O23 C73 O24 122.4(7) . . ?
O23 C73 C72 126.3(7) . . ?
O24 C73 C72 111.2(7) . . ?
C73 O24 C74 115.7(6) . . ?
O24 C74 H74A 109.5 . . ?
O24 C74 H74B 109.5 . . ?
H74A C74 H74B 109.5 . . ?
O24 C74 H74C 109.5 . . ?
H74A C74 H74C 109.5 . . ?
H74B C74 H74C 109.5 . . ?
C75 O25 Ga4 127.3(5) . . ?
C75 O25 Li4 134.5(6) . . ?
Ga4 O25 Li4 98.1(4) . . ?
C81 O26 Li4 132.9(6) . . ?
O25 C75 C76 121.6(7) . . ?
O25 C75 C80 120.8(6) . . ?
C76 C75 C80 117.6(7) . . ?
C77 C76 C75 121.8(7) . . ?
C77 C76 H76 119.1 . . ?
C75 C76 H76 119.1 . . ?
C76 C77 C78 120.5(7) . . ?
C76 C77 H77 119.7 . . ?
C78 C77 H77 119.7 . . ?
C79 C78 C77 119.7(8) . . ?
C79 C78 H78 120.1 . . ?
C77 C78 H78 120.1 . . ?
C78 C79 C80 120.7(7) . . ?
C78 C79 H79 119.6 . . ?
C80 C79 H79 119.6 . . ?
C79 C80 C75 119.6(7) . . ?
C79 C80 C81 118.7(7) . . ?
C75 C80 C81 121.7(7) . . ?
O26 C81 O27 121.6(7) . . ?
O26 C81 C80 126.1(7) . . ?
O27 C81 C80 112.3(6) . . ?
C81 O27 C82 115.9(6) . . ?
O27 C82 H82A 109.5 . . ?
O27 C82 H82B 109.5 . . ?
H82A C82 H82B 109.5 . . ?
O27 C82 H82C 109.5 . . ?
H82A C82 H82C 109.5 . . ?
H82B C82 H82C 109.5 . . ?
Ga4 C83 H83A 109.5 . . ?
Ga4 C83 H83B 109.5 . . ?
H83A C83 H83B 109.5 . . ?
Ga4 C83 H83C 109.5 . . ?
H83A C83 H83C 109.5 . . ?
H83B C83 H83C 109.5 . . ?
Ga4 C84 H84A 109.5 . . ?
Ga4 C84 H84B 109.5 . . ?
H84A C84 H84B 109.5 . . ?
Ga4 C84 H84C 109.5 . . ?
H84A C84 H84C 109.5 . . ?
H84B C84 H84C 109.5 . . ?
C85 O28 C88 110.8(6) . . ?
C85 O28 Li4 120.8(6) . . ?
C88 O28 Li4 120.6(6) . . ?
O28 C85 C86 104.5(7) . . ?
O28 C85 H85A 110.9 . . ?
C86 C85 H85A 110.9 . . ?
O28 C85 H85B 110.9 . . ?
C86 C85 H85B 110.9 . . ?
H85A C85 H85B 108.9 . . ?
C85 C86 C87 102.0(7) . . ?
C85 C86 H86A 111.4 . . ?
C87 C86 H86A 111.4 . . ?
C85 C86 H86B 111.4 . . ?
C87 C86 H86B 111.4 . . ?
H86A C86 H86B 109.2 . . ?
C88 C87 C86 102.7(7) . . ?
C88 C87 H87A 111.2 . . ?
C86 C87 H87A 111.2 . . ?
C88 C87 H87B 111.2 . . ?
C86 C87 H87B 111.2 . . ?
H87A C87 H87B 109.1 . . ?
O28 C88 C87 106.1(7) . . ?
O28 C88 H88A 110.5 . . ?
C87 C88 H88A 110.5 . . ?
O28 C88 H88B 110.5 . . ?
C87 C88 H88B 110.5 . . ?
H88A C88 H88B 108.7 . . ?

loop_
_geom_bond_atom_site_label_1
_geom_bond_atom_site_label_2
_geom_bond_distance
_geom_bond_site_symmetry_2
_geom_bond_publ_flag
Li1 O7 1.952(14) . ?
Li1 O5 1.979(13) . ?
Li1 O4 2.025(14) . ?
Li1 O2 2.029(14) . ?
Li1 O1 2.068(14) . ?
Ga1 O4 1.913(5) . ?
Ga1 O1 1.942(5) . ?
Ga1 C18 1.974(8) . ?
Ga1 C17 1.982(8) . ?
O1 C1 1.314(9) . ?
O2 C7 1.221(10) . ?
C1 C2 1.418(11) . ?
C1 C6 1.424(11) . ?
C2 C3 1.368(11) . ?
C2 H2 0.9500 . ?
C3 C4 1.407(12) . ?
C3 H3 0.9500 . ?
C4 C5 1.367(12) . ?
C4 H4 0.9500 . ?
C5 C6 1.412(11) . ?
C5 H5 0.9500 . ?
C6 C7 1.478(11) . ?
C7 O3 1.338(10) . ?
O3 C8 1.442(11) . ?
C8 H8A 0.9800 . ?
C8 H8B 0.9800 . ?
C8 H8C 0.9800 . ?
O4 C9 1.323(9) . ?
O5 C15 1.204(9) . ?
C9 C14 1.414(11) . ?
C9 C10 1.421(11) . ?
C10 C11 1.387(11) . ?
C10 H10 0.9500 . ?
C11 C12 1.375(13) . ?
C11 H11 0.9500 . ?
C12 C13 1.380(13) . ?
C12 H12 0.9500 . ?
C13 C14 1.418(11) . ?
C13 H13 0.9500 . ?
C14 C15 1.462(12) . ?
C15 O6 1.346(10) . ?
O6 C16 1.438(10) . ?
C16 H16A 0.9800 . ?
C16 H16B 0.9800 . ?
C16 H16C 0.9800 . ?
C17 H17A 0.9800 . ?
C17 H17B 0.9800 . ?
C17 H17C 0.9800 . ?
C18 H18A 0.9800 . ?
C18 H18B 0.9800 . ?
C18 H18C 0.9800 . ?
O7 C22 1.428(10) . ?
O7 C19 1.450(9) . ?
C19 C20 1.517(12) . ?
C19 H19A 0.9900 . ?
C19 H19B 0.9900 . ?
C20 C21 1.511(14) . ?
C20 H20A 0.9900 . ?
C20 H20B 0.9900 . ?
C21 C22 1.509(12) . ?
C21 H21A 0.9900 . ?
C21 H21B 0.9900 . ?
C22 H22A 0.9900 . ?
C22 H22B 0.9900 . ?
Li2 O14 1.966(14) . ?
Li2 O12 1.990(14) . ?
Li2 O8 2.019(13) . ?
Li2 O9 2.027(15) . ?
Li2 O11 2.038(14) . ?
Ga2 O8 1.918(5) . ?
Ga2 O11 1.923(5) . ?
Ga2 C39 1.953(8) . ?
Ga2 C40 1.973(8) . ?
O8 C23 1.337(9) . ?
O9 C29 1.222(10) . ?
C23 C24 1.389(11) . ?
C23 C28 1.417(10) . ?
C24 C25 1.388(12) . ?
C24 H24 0.9500 . ?
C25 C26 1.385(12) . ?
C25 H25 0.9500 . ?
C26 C27 1.372(12) . ?
C26 H26 0.9500 . ?
C27 C28 1.409(11) . ?
C27 H27 0.9500 . ?
C28 C29 1.462(11) . ?
C29 O10 1.346(9) . ?
O10 C30 1.443(11) . ?
C30 H30A 0.9800 . ?
C30 H30B 0.9800 . ?
C30 H30C 0.9800 . ?
O11 C31 1.331(9) . ?
O12 C37 1.204(9) . ?
C31 C32 1.400(10) . ?
C31 C36 1.423(10) . ?
C32 C33 1.362(11) . ?
C32 H32 0.9500 . ?
C33 C34 1.376(11) . ?
C33 H33 0.9500 . ?
C34 C35 1.374(11) . ?
C34 H34 0.9500 . ?
C35 C36 1.414(11) . ?
C35 H35 0.9500 . ?
C36 C37 1.481(10) . ?
C37 O13 1.341(9) . ?
O13 C38 1.443(11) . ?
C38 H38A 0.9800 . ?
C38 H38B 0.9800 . ?
C38 H38C 0.9800 . ?
C39 H39A 0.9800 . ?
C39 H39B 0.9800 . ?
C39 H39C 0.9800 . ?
C40 H40A 0.9800 . ?
C40 H40B 0.9800 . ?
C40 H40C 0.9800 . ?
O14 C44 1.424(10) . ?
O14 C41 1.456(10) . ?
C41 C42 1.482(13) . ?
C41 H41A 0.9900 . ?
C41 H41B 0.9900 . ?
C42 C43 1.508(13) . ?
C42 H42A 0.9900 . ?
C42 H42B 0.9900 . ?
C43 C44 1.517(14) . ?
C43 H43A 0.9900 . ?
C43 H43B 0.9900 . ?
C44 H44A 0.9900 . ?
C44 H44B 0.9900 . ?
Li3 O21 1.986(15) . ?
Li3 O16 1.993(14) . ?
Li3 O18 1.997(14) . ?
Li3 O19 2.021(14) . ?
Li3 O15 2.043(14) . ?
Ga3 O18 1.926(5) . ?
Ga3 O15 1.931(5) . ?
Ga3 C62 1.966(8) . ?
Ga3 C61 1.968(7) . ?
O15 C45 1.338(9) . ?
O16 C51 1.224(10) . ?
C45 C50 1.401(11) . ?
C45 C46 1.406(11) . ?
C46 C47 1.374(11) . ?
C46 H46 0.9500 . ?
C47 C48 1.384(11) . ?
C47 H47 0.9500 . ?
C48 C49 1.373(11) . ?
C48 H48 0.9500 . ?
C49 C50 1.412(11) . ?
C49 H49 0.9500 . ?
C50 C51 1.483(11) . ?
C51 O17 1.332(10) . ?
O17 C52 1.428(10) . ?
C52 H52A 0.9800 . ?
C52 H52B 0.9800 . ?
C52 H52C 0.9800 . ?
O18 C53 1.333(9) . ?
O19 C59 1.208(10) . ?
C53 C54 1.402(12) . ?
C53 C58 1.407(11) . ?
C54 C55 1.384(12) . ?
C54 H54 0.9500 . ?
C55 C56 1.382(13) . ?
C55 H55 0.9500 . ?
C56 C57 1.370(13) . ?
C56 H56 0.9500 . ?
C57 C58 1.401(12) . ?
C57 H57 0.9500 . ?
C58 C59 1.486(12) . ?
C59 O20 1.335(10) . ?
O20 C60 1.438(11) . ?
C60 H60A 0.9800 . ?
C60 H60B 0.9800 . ?
C60 H60C 0.9800 . ?
C61 H61A 0.9800 . ?
C61 H61B 0.9800 . ?
C61 H61C 0.9800 . ?
C62 H62A 0.9800 . ?
C62 H62B 0.9800 . ?
C62 H62C 0.9800 . ?
O21 C66 1.436(10) . ?
O21 C63 1.439(10) . ?
C63 C64 1.501(12) . ?
C63 H63A 0.9900 . ?
C63 H63B 0.9900 . ?
C64 C65 1.504(14) . ?
C64 H64A 0.9900 . ?
C64 H64B 0.9900 . ?
C65 C66 1.523(13) . ?
C65 H65A 0.9900 . ?
C65 H65B 0.9900 . ?
C66 H66A 0.9900 . ?
C66 H66B 0.9900 . ?
Li4 O28 1.961(14) . ?
Li4 O23 1.992(15) . ?
Li4 O22 1.996(13) . ?
Li4 O26 2.038(13) . ?
Li4 O25 2.066(14) . ?
Ga4 O22 1.918(5) . ?
Ga4 O25 1.946(5) . ?
Ga4 C83 1.966(9) . ?
Ga4 C84 1.967(8) . ?
O22 C67 1.309(9) . ?
O23 C73 1.206(10) . ?
C67 C68 1.405(11) . ?
C67 C72 1.424(11) . ?
C68 C69 1.378(12) . ?
C68 H68 0.9500 . ?
C69 C70 1.392(13) . ?
C69 H69 0.9500 . ?
C70 C71 1.369(12) . ?
C70 H70 0.9500 . ?
C71 C72 1.414(11) . ?
C71 H71 0.9500 . ?
C72 C73 1.466(11) . ?
C73 O24 1.339(9) . ?
O24 C74 1.443(10) . ?
C74 H74A 0.9800 . ?
C74 H74B 0.9800 . ?
C74 H74C 0.9800 . ?
O25 C75 1.308(9) . ?
O26 C81 1.220(9) . ?
C75 C76 1.400(10) . ?
C75 C80 1.421(10) . ?
C76 C77 1.375(11) . ?
C76 H76 0.9500 . ?
C77 C78 1.384(12) . ?
C77 H77 0.9500 . ?
C78 C79 1.378(11) . ?
C78 H78 0.9500 . ?
C79 C80 1.410(11) . ?
C79 H79 0.9500 . ?
C80 C81 1.478(10) . ?
C81 O27 1.329(9) . ?
O27 C82 1.439(9) . ?
C82 H82A 0.9800 . ?
C82 H82B 0.9800 . ?
C82 H82C 0.9800 . ?
C83 H83A 0.9800 . ?
C83 H83B 0.9800 . ?
C83 H83C 0.9800 . ?
C84 H84A 0.9800 . ?
C84 H84B 0.9800 . ?
C84 H84C 0.9800 . ?
O28 C85 1.427(10) . ?
O28 C88 1.444(11) . ?
C85 C86 1.522(12) . ?
C85 H85A 0.9900 . ?
C85 H85B 0.9900 . ?
C86 C87 1.528(15) . ?
C86 H86A 0.9900 . ?
C86 H86B 0.9900 . ?
C87 C88 1.502(13) . ?
C87 H87A 0.9900 . ?
C87 H87B 0.9900 . ?
C88 H88A 0.9900 . ?
C88 H88B 0.9900 . ?

loop_
_geom_torsion_atom_site_label_1
_geom_torsion_atom_site_label_2
_geom_torsion_atom_site_label_3
_geom_torsion_atom_site_label_4
_geom_torsion
_geom_torsion_site_symmetry_1
_geom_torsion_site_symmetry_2
_geom_torsion_site_symmetry_3
_geom_torsion_site_symmetry_4
_geom_torsion_publ_flag
Ga1 O1 C1 C2 21.9(9) . . . . ?
Li1 O1 C1 C2 -174.7(7) . . . . ?
Ga1 O1 C1 C6 -156.1(5) . . . . ?
Li1 O1 C1 C6 7.3(11) . . . . ?
O1 C1 C2 C3 179.4(7) . . . . ?
C6 C1 C2 C3 -2.5(10) . . . . ?
C1 C2 C3 C4 0.5(12) . . . . ?
C2 C3 C4 C5 1.2(12) . . . . ?
C3 C4 C5 C6 -0.8(12) . . . . ?
C4 C5 C6 C1 -1.3(11) . . . . ?
C4 C5 C6 C7 177.5(7) . . . . ?
O1 C1 C6 C5 -179.0(6) . . . . ?
C2 C1 C6 C5 2.9(10) . . . . ?
O1 C1 C6 C7 2.2(10) . . . . ?
C2 C1 C6 C7 -175.9(6) . . . . ?
Li1 O2 C7 O3 -165.4(7) . . . . ?
Li1 O2 C7 C6 11.4(13) . . . . ?
C5 C6 C7 O2 169.6(7) . . . . ?
C1 C6 C7 O2 -11.6(11) . . . . ?
C5 C6 C7 O3 -13.2(10) . . . . ?
C1 C6 C7 O3 165.6(6) . . . . ?
O2 C7 O3 C8 3.8(11) . . . . ?
C6 C7 O3 C8 -173.4(7) . . . . ?
Ga1 O4 C9 C14 160.7(5) . . . . ?
Li1 O4 C9 C14 -8.2(12) . . . . ?
Ga1 O4 C9 C10 -18.4(10) . . . . ?
Li1 O4 C9 C10 172.8(7) . . . . ?
O4 C9 C10 C11 178.8(7) . . . . ?
C14 C9 C10 C11 -0.2(12) . . . . ?
C9 C10 C11 C12 1.5(13) . . . . ?
C10 C11 C12 C13 -1.2(13) . . . . ?
C11 C12 C13 C14 -0.4(13) . . . . ?
O4 C9 C14 C13 179.6(7) . . . . ?
C10 C9 C14 C13 -1.3(11) . . . . ?
O4 C9 C14 C15 -3.0(11) . . . . ?
C10 C9 C14 C15 176.1(7) . . . . ?
C12 C13 C14 C9 1.7(12) . . . . ?
C12 C13 C14 C15 -175.8(7) . . . . ?
Li1 O5 C15 O6 174.6(7) . . . . ?
Li1 O5 C15 C14 -2.4(13) . . . . ?
C9 C14 C15 O5 8.5(12) . . . . ?
C13 C14 C15 O5 -174.1(7) . . . . ?
C9 C14 C15 O6 -168.6(6) . . . . ?
C13 C14 C15 O6 8.8(10) . . . . ?
O5 C15 O6 C16 -0.9(10) . . . . ?
C14 C15 O6 C16 176.5(6) . . . . ?
C22 O7 C19 C20 3.9(9) . . . . ?
Li1 O7 C19 C20 153.4(7) . . . . ?
O7 C19 C20 C21 -25.6(8) . . . . ?
C19 C20 C21 C22 36.5(8) . . . . ?
C19 O7 C22 C21 19.6(9) . . . . ?
Li1 O7 C22 C21 -128.2(7) . . . . ?
C20 C21 C22 O7 -35.0(8) . . . . ?
Ga2 O8 C23 C24 8.6(10) . . . . ?
Li2 O8 C23 C24 -173.8(8) . . . . ?
Ga2 O8 C23 C28 -173.2(5) . . . . ?
Li2 O8 C23 C28 4.4(12) . . . . ?
O8 C23 C24 C25 179.8(8) . . . . ?
C28 C23 C24 C25 1.6(12) . . . . ?
C23 C24 C25 C26 -2.2(13) . . . . ?
C24 C25 C26 C27 1.1(13) . . . . ?
C25 C26 C27 C28 0.4(13) . . . . ?
C26 C27 C28 C23 -0.9(12) . . . . ?
C26 C27 C28 C29 176.3(8) . . . . ?
O8 C23 C28 C27 -178.3(7) . . . . ?
C24 C23 C28 C27 -0.1(11) . . . . ?
O8 C23 C28 C29 4.6(11) . . . . ?
C24 C23 C28 C29 -177.2(7) . . . . ?
Li2 O9 C29 O10 159.1(7) . . . . ?
Li2 O9 C29 C28 -22.3(12) . . . . ?
C27 C28 C29 O9 -172.3(8) . . . . ?
C23 C28 C29 O9 4.8(12) . . . . ?
C27 C28 C29 O10 6.5(10) . . . . ?
C23 C28 C29 O10 -176.5(7) . . . . ?
O9 C29 O10 C30 -2.2(11) . . . . ?
C28 C29 O10 C30 178.9(8) . . . . ?
Ga2 O11 C31 C32 -18.8(10) . . . . ?
Li2 O11 C31 C32 178.3(7) . . . . ?
Ga2 O11 C31 C36 160.3(5) . . . . ?
Li2 O11 C31 C36 -2.6(11) . . . . ?
O11 C31 C32 C33 -179.1(7) . . . . ?
C36 C31 C32 C33 1.8(11) . . . . ?
C31 C32 C33 C34 -1.4(12) . . . . ?
C32 C33 C34 C35 0.8(12) . . . . ?
C33 C34 C35 C36 -0.7(12) . . . . ?
C34 C35 C36 C31 1.1(11) . . . . ?
C34 C35 C36 C37 -177.8(7) . . . . ?
O11 C31 C36 C35 179.3(7) . . . . ?
C32 C31 C36 C35 -1.6(10) . . . . ?
O11 C31 C36 C37 -1.8(10) . . . . ?
C32 C31 C36 C37 177.3(7) . . . . ?
Li2 O12 C37 O13 175.2(8) . . . . ?
Li2 O12 C37 C36 -4.6(13) . . . . ?
C35 C36 C37 O12 -175.6(7) . . . . ?
C31 C36 C37 O12 5.5(12) . . . . ?
C35 C36 C37 O13 4.7(10) . . . . ?
C31 C36 C37 O13 -174.2(7) . . . . ?
O12 C37 O13 C38 -3.1(12) . . . . ?
C36 C37 O13 C38 176.7(8) . . . . ?
C44 O14 C41 C42 -20.8(9) . . . . ?
Li2 O14 C41 C42 130.4(7) . . . . ?
O14 C41 C42 C43 35.4(8) . . . . ?
C41 C42 C43 C44 -36.1(8) . . . . ?
C41 O14 C44 C43 -2.5(9) . . . . ?
Li2 O14 C44 C43 -153.9(7) . . . . ?
C42 C43 C44 O14 24.1(9) . . . . ?
Ga3 O15 C45 C50 -164.7(5) . . . . ?
Li3 O15 C45 C50 4.1(11) . . . . ?
Ga3 O15 C45 C46 16.4(9) . . . . ?
Li3 O15 C45 C46 -174.8(7) . . . . ?
O15 C45 C46 C47 178.6(7) . . . . ?
C50 C45 C46 C47 -0.3(11) . . . . ?
C45 C46 C47 C48 -0.5(11) . . . . ?
C46 C47 C48 C49 0.4(12) . . . . ?
C47 C48 C49 C50 0.5(11) . . . . ?
O15 C45 C50 C49 -177.8(6) . . . . ?
C46 C45 C50 C49 1.2(10) . . . . ?
O15 C45 C50 C51 2.6(10) . . . . ?
C46 C45 C50 C51 -178.4(6) . . . . ?
C48 C49 C50 C45 -1.3(11) . . . . ?
C48 C49 C50 C51 178.3(7) . . . . ?
Li3 O16 C51 O17 177.6(7) . . . . ?
Li3 O16 C51 C50 -3.1(13) . . . . ?
C45 C50 C51 O16 -3.3(11) . . . . ?
C49 C50 C51 O16 177.0(7) . . . . ?
C45 C50 C51 O17 176.1(6) . . . . ?
C49 C50 C51 O17 -3.6(9) . . . . ?
O16 C51 O17 C52 3.9(11) . . . . ?
C50 C51 O17 C52 -175.5(7) . . . . ?
Ga3 O18 C53 C54 -15.2(10) . . . . ?
Li3 O18 C53 C54 168.9(8) . . . . ?
Ga3 O18 C53 C58 165.7(5) . . . . ?
Li3 O18 C53 C58 -10.1(12) . . . . ?
O18 C53 C54 C55 -179.4(8) . . . . ?
C58 C53 C54 C55 -0.3(12) . . . . ?
C53 C54 C55 C56 0.0(14) . . . . ?
C54 C55 C56 C57 0.6(14) . . . . ?
C55 C56 C57 C58 -0.9(13) . . . . ?
C56 C57 C58 C53 0.6(12) . . . . ?
C56 C57 C58 C59 -177.7(8) . . . . ?
O18 C53 C58 C57 179.1(7) . . . . ?
C54 C53 C58 C57 0.0(11) . . . . ?
O18 C53 C58 C59 -2.6(11) . . . . ?
C54 C53 C58 C59 178.3(7) . . . . ?
Li3 O19 C59 O20 -172.9(7) . . . . ?
Li3 O19 C59 C58 8.2(12) . . . . ?
C57 C58 C59 O19 -178.3(7) . . . . ?
C53 C58 C59 O19 3.5(12) . . . . ?
C57 C58 C59 O20 2.7(10) . . . . ?
C53 C58 C59 O20 -175.6(7) . . . . ?
O19 C59 O20 C60 2.8(11) . . . . ?
C58 C59 O20 C60 -178.1(7) . . . . ?
C66 O21 C63 C64 20.2(9) . . . . ?
Li3 O21 C63 C64 -127.0(7) . . . . ?
O21 C63 C64 C65 -36.2(9) . . . . ?
C63 C64 C65 C66 37.3(9) . . . . ?
C63 O21 C66 C65 4.0(9) . . . . ?
Li3 O21 C66 C65 151.5(7) . . . . ?
C64 C65 C66 O21 -26.2(9) . . . . ?
Ga4 O22 C67 C68 16.2(11) . . . . ?
Li4 O22 C67 C68 -164.9(8) . . . . ?
Ga4 O22 C67 C72 -162.8(5) . . . . ?
Li4 O22 C67 C72 16.1(12) . . . . ?
O22 C67 C68 C69 -179.3(8) . . . . ?
C72 C67 C68 C69 -0.2(12) . . . . ?
C67 C68 C69 C70 0.0(13) . . . . ?
C68 C69 C70 C71 -0.3(13) . . . . ?
C69 C70 C71 C72 0.8(13) . . . . ?
C70 C71 C72 C67 -1.0(12) . . . . ?
C70 C71 C72 C73 177.4(8) . . . . ?
O22 C67 C72 C71 179.8(7) . . . . ?
C68 C67 C72 C71 0.7(10) . . . . ?
O22 C67 C72 C73 1.3(11) . . . . ?
C68 C67 C72 C73 -177.8(7) . . . . ?
Li4 O23 C73 O24 -178.3(7) . . . . ?
Li4 O23 C73 C72 1.9(12) . . . . ?
C71 C72 C73 O23 171.2(7) . . . . ?
C67 C72 C73 O23 -10.4(11) . . . . ?
C71 C72 C73 O24 -8.6(10) . . . . ?
C67 C72 C73 O24 169.8(6) . . . . ?
O23 C73 O24 C74 -0.1(10) . . . . ?
C72 C73 O24 C74 179.7(6) . . . . ?
Ga4 O25 C75 C76 -13.6(10) . . . . ?
Li4 O25 C75 C76 172.9(7) . . . . ?
Ga4 O25 C75 C80 166.5(5) . . . . ?
Li4 O25 C75 C80 -7.0(12) . . . . ?
O25 C75 C76 C77 -178.3(7) . . . . ?
C80 C75 C76 C77 1.6(11) . . . . ?
C75 C76 C77 C78 -0.5(12) . . . . ?
C76 C77 C78 C79 -0.6(12) . . . . ?
C77 C78 C79 C80 0.6(12) . . . . ?
C78 C79 C80 C75 0.5(11) . . . . ?
C78 C79 C80 C81 -178.9(7) . . . . ?
O25 C75 C80 C79 178.3(7) . . . . ?
C76 C75 C80 C79 -1.6(10) . . . . ?
O25 C75 C80 C81 -2.3(10) . . . . ?
C76 C75 C80 C81 177.9(6) . . . . ?
Li4 O26 C81 O27 -174.3(7) . . . . ?
Li4 O26 C81 C80 6.9(12) . . . . ?
C79 C80 C81 O26 -178.2(7) . . . . ?
C75 C80 C81 O26 2.4(11) . . . . ?
C79 C80 C81 O27 2.9(10) . . . . ?
C75 C80 C81 O27 -176.5(6) . . . . ?
O26 C81 O27 C82 -2.4(10) . . . . ?
C80 C81 O27 C82 176.6(7) . . . . ?
C88 O28 C85 C86 -18.3(9) . . . . ?
Li4 O28 C85 C86 131.0(7) . . . . ?
O28 C85 C86 C87 33.8(8) . . . . ?
C85 C86 C87 C88 -36.4(8) . . . . ?
C85 O28 C88 C87 -5.2(9) . . . . ?
Li4 O28 C88 C87 -154.6(7) . . . . ?
C86 C87 C88 O28 26.3(8) . . . . ?
